data_7200595
loop_
_publ_author_name
'Niu, Cao-Yuan'
'Wu, Ben-Lai'
'Zheng, Xian-Fu'
'Wan, Xin-Sheng'
'Zhang, Hong-Yun'
'Niu, Yun-Yin'
'Meng, Lu-Yan'

_publ_section_title
;
 Counteranion's effects on the structures of supramolecular silver
 coordination compounds of one asymmetric and one biting organic
 ligands
;
_journal_issue 7
_journal_name_full CrystEngComm
_journal_page_first 1373
_journal_paper_doi 10.1039/b818745b
_journal_volume 11
_journal_year 2009
_chemical_formula_sum 'C24 H16 Ag2 F12 N8 P2 S2'
_chemical_formula_weight 986.25
_chemical_name_systematic
;
?
;
_space_group_IT_number 14
_symmetry_cell_setting monoclinic
_symmetry_space_group_name_Hall '-P 2ybc'
_symmetry_space_group_name_H-M 'P 1 21/c 1'
_atom_sites_solution_hydrogens geom
_atom_sites_solution_primary direct
_atom_sites_solution_secondary difmap
_audit_creation_method SHELXL-97
_cell_angle_alpha 90.00
_cell_angle_beta 96.0630(10)
_cell_angle_gamma 90.00
_cell_formula_units_Z 2
_cell_length_a 6.4014(4)
_cell_length_b 23.1239(16)
_cell_length_c 10.6375(7)
_cell_measurement_temperature 173(2)
_cell_measurement_theta_max 25.50
_cell_measurement_theta_min 2.12
_cell_volume 1565.81(18)
_computing_cell_refinement 'Bruker SMART'
_computing_data_collection 'Bruker SMART'
_computing_data_reduction 'Bruker SAINT'
_computing_molecular_graphics 'Bruker SHELXTL'
_computing_publication_material 'Bruker SHELXTL'
_computing_structure_refinement 'SHELXL-97 (Sheldrick, 1997)'
_computing_structure_solution 'SHELXS-97 (Sheldrick, 1990)'
_diffrn_ambient_temperature 173(2)
_diffrn_measured_fraction_theta_full 0.998
_diffrn_measured_fraction_theta_max 0.998
_diffrn_measurement_device_type 'CCD area detector'
_diffrn_measurement_method 'phi and omega scans'
_diffrn_radiation_monochromator graphite
_diffrn_radiation_source 'fine-focus sealed tube'
_diffrn_radiation_type MoK\a
_diffrn_radiation_wavelength 0.71073
_diffrn_reflns_av_R_equivalents 0.0177
_diffrn_reflns_av_sigmaI/netI 0.0178
_diffrn_reflns_limit_h_max 7
_diffrn_reflns_limit_h_min -4
_diffrn_reflns_limit_k_max 28
_diffrn_reflns_limit_k_min -27
_diffrn_reflns_limit_l_max 12
_diffrn_reflns_limit_l_min -12
_diffrn_reflns_number 8569
_diffrn_reflns_theta_full 25.50
_diffrn_reflns_theta_max 25.50
_diffrn_reflns_theta_min 2.12
_exptl_absorpt_coefficient_mu 1.592
_exptl_absorpt_correction_T_max 0.7208
_exptl_absorpt_correction_T_min 0.4973
_exptl_absorpt_correction_type multi-scan
_exptl_absorpt_process_details sadabs
_exptl_crystal_colour yellow
_exptl_crystal_density_diffrn 2.092
_exptl_crystal_density_method 'not measured'
_exptl_crystal_description block
_exptl_crystal_F_000 960
_exptl_crystal_size_max 0.51
_exptl_crystal_size_mid 0.24
_exptl_crystal_size_min 0.22
_refine_diff_density_max 0.503
_refine_diff_density_min -0.479
_refine_diff_density_rms 0.061
_refine_ls_extinction_method none
_refine_ls_goodness_of_fit_ref 1.027
_refine_ls_hydrogen_treatment constr
_refine_ls_matrix_type full
_refine_ls_number_parameters 226
_refine_ls_number_reflns 2905
_refine_ls_number_restraints 0
_refine_ls_restrained_S_all 1.027
_refine_ls_R_factor_all 0.0284
_refine_ls_R_factor_gt 0.0253
_refine_ls_shift/su_max 0.001
_refine_ls_shift/su_mean 0.000
_refine_ls_structure_factor_coef Fsqd
_refine_ls_weighting_details 'calc w=1/[\s^2^(Fo^2^)+(0.0331P)^2^+1.2288P] where P=(Fo^2^+2Fc^2^)/3'
_refine_ls_weighting_scheme calc
_refine_ls_wR_factor_gt 0.0643
_refine_ls_wR_factor_ref 0.0665
_reflns_number_gt 2649
_reflns_number_total 2905
_reflns_threshold_expression >2sigma(I)
_cod_data_source_file b818745b.txt
_cod_data_source_block 7
_cod_depositor_comments
;
The following automatic conversions were performed:
'_symmetry_cell_setting' value 'Monoclinic' changed to 'monoclinic'
according to '/home/saulius/struct/CIF-dictionaries/cif_core.dic'
dictionary named 'cif_core.dic' version 2.4.1 from 2010-06-29.

Automatic conversion script
Id: cif_fix_enum 1527 2010-12-29 10:47:43Z saulius 
;
_cod_original_sg_symbol_H-M P2(1)/c
_cod_database_code 7200595

loop_
_symmetry_equiv_pos_as_xyz
'x, y, z'
'-x, y+1/2, -z+1/2'
'-x, -y, -z'
'x, -y-1/2, z-1/2'

loop_
_atom_site_label
_atom_site_type_symbol
_atom_site_fract_x
_atom_site_fract_y
_atom_site_fract_z
_atom_site_U_iso_or_equiv
_atom_site_adp_type
_atom_site_occupancy
_atom_site_symmetry_multiplicity
_atom_site_calc_flag
_atom_site_refinement_flags
_atom_site_disorder_assembly
_atom_site_disorder_group
Ag1 Ag 1.31930(3) 0.538312(9) -0.07893(2) 0.04920(10) Uani 1 1 d . . .
N1 N 1.4128(3) 0.62913(10) -0.0085(2) 0.0429(5) Uani 1 1 d . . .
N2 N 1.0754(4) 0.57143(9) 0.0716(2) 0.0454(5) Uani 1 1 d . . .
N3 N 0.9066(4) 0.54829(9) 0.1224(2) 0.0456(5) Uani 1 1 d . . .
N4 N 0.5484(4) 0.51784(10) 0.2285(2) 0.0451(5) Uani 1 1 d . . .
S1 S 0.96546(11) 0.64651(3) 0.22496(7) 0.04543(17) Uani 1 1 d . . .
C1 C 1.5668(5) 0.65892(14) -0.0542(3) 0.0539(7) Uani 1 1 d . . .
H1 H 1.6482 0.6402 -0.1119 0.065 Uiso 1 1 calc R . .
C2 C 1.6132(5) 0.71535(15) -0.0219(4) 0.0648(9) Uani 1 1 d . . .
H2 H 1.7238 0.7351 -0.0568 0.078 Uiso 1 1 calc R . .
C3 C 1.4964(6) 0.74281(15) 0.0620(4) 0.0724(10) Uani 1 1 d . . .
H3 H 1.5259 0.7817 0.0866 0.087 Uiso 1 1 calc R . .
C4 C 1.3361(5) 0.71284(13) 0.1095(3) 0.0611(8) Uani 1 1 d . . .
H4 H 1.2534 0.7307 0.1676 0.073 Uiso 1 1 calc R . .
C5 C 1.2975(4) 0.65656(11) 0.0714(2) 0.0408(6) Uani 1 1 d . . .
C6 C 1.1239(4) 0.62260(11) 0.1149(2) 0.0383(5) Uani 1 1 d . . .
C7 C 0.8320(4) 0.58220(11) 0.2038(2) 0.0384(5) Uani 1 1 d . . .
C8 C 0.6491(4) 0.56640(11) 0.2694(2) 0.0389(5) Uani 1 1 d . . .
C9 C 0.5860(4) 0.59909(13) 0.3663(3) 0.0500(7) Uani 1 1 d . . .
H9 H 0.6597 0.6334 0.3928 0.060 Uiso 1 1 calc R . .
C10 C 0.4142(5) 0.58155(15) 0.4249(3) 0.0561(7) Uani 1 1 d . . .
H10 H 0.3685 0.6034 0.4925 0.067 Uiso 1 1 calc R . .
C11 C 0.3110(5) 0.53214(14) 0.3840(3) 0.0542(7) Uani 1 1 d . . .
H11 H 0.1921 0.5192 0.4225 0.065 Uiso 1 1 calc R . .
C12 C 0.3821(5) 0.50167(13) 0.2865(3) 0.0538(7) Uani 1 1 d . . .
H12 H 0.3097 0.4674 0.2586 0.065 Uiso 1 1 calc R . .
P1 P 0.99436(11) 0.64227(3) 0.66987(7) 0.04617(18) Uani 1 1 d . . .
F1 F 0.9729(4) 0.70118(11) 0.7406(3) 0.1027(9) Uani 1 1 d . . .
F2 F 0.7447(3) 0.63673(9) 0.64969(18) 0.0638(5) Uani 1 1 d . . .
F3 F 1.0096(4) 0.58327(10) 0.5957(3) 0.1014(8) Uani 1 1 d . . .
F4 F 1.2419(3) 0.64760(11) 0.6896(2) 0.0828(6) Uani 1 1 d . . .
F5 F 0.9941(4) 0.67544(12) 0.5406(2) 0.0951(8) Uani 1 1 d . . .
F6 F 0.9896(3) 0.60807(12) 0.7979(2) 0.0948(8) Uani 1 1 d . . .

loop_
_atom_site_aniso_label
_atom_site_aniso_U_11
_atom_site_aniso_U_22
_atom_site_aniso_U_33
_atom_site_aniso_U_23
_atom_site_aniso_U_13
_atom_site_aniso_U_12
Ag1 0.04991(15) 0.04162(14) 0.05826(16) -0.01076(9) 0.01595(10) -0.00160(9)
N1 0.0419(12) 0.0453(12) 0.0427(12) -0.0018(10) 0.0097(10) -0.0041(10)
N2 0.0511(13) 0.0396(12) 0.0484(13) -0.0050(10) 0.0189(10) -0.0037(10)
N3 0.0506(13) 0.0400(12) 0.0490(13) -0.0040(10) 0.0186(11) -0.0041(10)
N4 0.0451(13) 0.0378(11) 0.0545(13) -0.0002(10) 0.0143(10) -0.0004(10)
S1 0.0452(4) 0.0401(3) 0.0533(4) -0.0109(3) 0.0156(3) -0.0023(3)
C1 0.0468(16) 0.0634(19) 0.0529(17) -0.0021(14) 0.0123(13) -0.0063(14)
C2 0.0530(18) 0.060(2) 0.083(2) 0.0056(17) 0.0163(16) -0.0158(15)
C3 0.066(2) 0.0463(17) 0.108(3) -0.0093(18) 0.024(2) -0.0140(16)
C4 0.0578(18) 0.0441(16) 0.085(2) -0.0104(16) 0.0231(16) -0.0044(14)
C5 0.0387(13) 0.0403(13) 0.0437(14) 0.0023(11) 0.0055(11) 0.0011(11)
C6 0.0394(13) 0.0373(13) 0.0389(13) -0.0003(10) 0.0078(10) 0.0032(10)
C7 0.0389(13) 0.0377(13) 0.0385(13) -0.0002(10) 0.0043(10) 0.0021(10)
C8 0.0366(13) 0.0406(14) 0.0397(13) 0.0045(11) 0.0046(10) 0.0037(11)
C9 0.0459(15) 0.0573(17) 0.0480(15) -0.0096(13) 0.0103(12) -0.0035(13)
C10 0.0508(17) 0.073(2) 0.0467(16) -0.0057(15) 0.0156(13) 0.0048(15)
C11 0.0461(16) 0.0626(19) 0.0565(17) 0.0114(14) 0.0178(13) 0.0037(14)
C12 0.0501(17) 0.0451(15) 0.0690(19) 0.0045(14) 0.0187(14) -0.0033(13)
P1 0.0404(4) 0.0533(4) 0.0460(4) 0.0049(3) 0.0103(3) -0.0023(3)
F1 0.1011(18) 0.0851(16) 0.128(2) -0.0489(15) 0.0406(16) -0.0237(14)
F2 0.0431(9) 0.0751(12) 0.0733(12) 0.0077(10) 0.0056(8) 0.0019(8)
F3 0.0839(16) 0.0748(14) 0.154(2) -0.0379(15) 0.0509(15) -0.0070(12)
F4 0.0405(10) 0.1284(19) 0.0807(14) 0.0054(13) 0.0118(9) -0.0117(11)
F5 0.0979(17) 0.123(2) 0.0650(13) 0.0370(13) 0.0114(12) -0.0247(14)
F6 0.0602(12) 0.144(2) 0.0798(14) 0.0578(15) 0.0055(10) -0.0001(13)

loop_
_atom_type_symbol
_atom_type_description
_atom_type_scat_dispersion_real
_atom_type_scat_dispersion_imag
_atom_type_scat_source
C C 0.0033 0.0016 'International Tables Vol C Tables 4.2.6.8 and 6.1.1.4'
H H 0.0000 0.0000 'International Tables Vol C Tables 4.2.6.8 and 6.1.1.4'
N N 0.0061 0.0033 'International Tables Vol C Tables 4.2.6.8 and 6.1.1.4'
F F 0.0171 0.0103 'International Tables Vol C Tables 4.2.6.8 and 6.1.1.4'
P P 0.1023 0.0942 'International Tables Vol C Tables 4.2.6.8 and 6.1.1.4'
S S 0.1246 0.1234 'International Tables Vol C Tables 4.2.6.8 and 6.1.1.4'
Ag Ag -0.8971 1.1015 'International Tables Vol C Tables 4.2.6.8 and 6.1.1.4'

loop_
_geom_angle_atom_site_label_1
_geom_angle_atom_site_label_2
_geom_angle_atom_site_label_3
_geom_angle
_geom_angle_site_symmetry_1
_geom_angle_site_symmetry_3
_geom_angle_publ_flag
N4 Ag1 N1 130.26(8) 3_765 . ?
N4 Ag1 N2 158.86(8) 3_765 . ?
N1 Ag1 N2 70.44(7) . . ?
N4 Ag1 N3 70.34(8) 3_765 3_765 ?
N1 Ag1 N3 158.08(8) . 3_765 ?
N2 Ag1 N3 88.58(7) . 3_765 ?
N4 Ag1 Ag1 75.71(6) 3_765 3_865 ?
N1 Ag1 Ag1 100.63(6) . 3_865 ?
N2 Ag1 Ag1 107.40(6) . 3_865 ?
N3 Ag1 Ag1 91.45(6) 3_765 3_865 ?
C1 N1 C5 117.6(2) . . ?
C1 N1 Ag1 122.14(19) . . ?
C5 N1 Ag1 119.89(17) . . ?
C6 N2 N3 112.7(2) . . ?
C6 N2 Ag1 111.66(17) . . ?
N3 N2 Ag1 135.57(16) . . ?
C7 N3 N2 112.9(2) . . ?
C7 N3 Ag1 111.33(17) . 3_765 ?
N2 N3 Ag1 135.28(16) . 3_765 ?
C12 N4 C8 117.5(2) . . ?
C12 N4 Ag1 122.23(19) . 3_765 ?
C8 N4 Ag1 120.02(17) . 3_765 ?
C7 S1 C6 87.32(12) . . ?
N1 C1 C2 123.2(3) . . ?
N1 C1 H1 118.4 . . ?
C2 C1 H1 118.4 . . ?
C1 C2 C3 118.8(3) . . ?
C1 C2 H2 120.6 . . ?
C3 C2 H2 120.6 . . ?
C4 C3 C2 118.8(3) . . ?
C4 C3 H3 120.6 . . ?
C2 C3 H3 120.6 . . ?
C3 C4 C5 119.0(3) . . ?
C3 C4 H4 120.5 . . ?
C5 C4 H4 120.5 . . ?
N1 C5 C4 122.6(3) . . ?
N1 C5 C6 115.5(2) . . ?
C4 C5 C6 121.9(2) . . ?
N2 C6 C5 122.3(2) . . ?
N2 C6 S1 113.6(2) . . ?
C5 C6 S1 124.11(19) . . ?
N3 C7 C8 122.3(2) . . ?
N3 C7 S1 113.46(19) . . ?
C8 C7 S1 124.21(19) . . ?
N4 C8 C9 122.3(2) . . ?
N4 C8 C7 115.6(2) . . ?
C9 C8 C7 122.1(2) . . ?
C8 C9 C10 119.3(3) . . ?
C8 C9 H9 120.4 . . ?
C10 C9 H9 120.4 . . ?
C11 C10 C9 118.9(3) . . ?
C11 C10 H10 120.6 . . ?
C9 C10 H10 120.6 . . ?
C10 C11 C12 118.8(3) . . ?
C10 C11 H11 120.6 . . ?
C12 C11 H11 120.6 . . ?
N4 C12 C11 123.3(3) . . ?
N4 C12 H12 118.3 . . ?
C11 C12 H12 118.3 . . ?
F1 P1 F5 90.23(16) . . ?
F1 P1 F6 90.59(16) . . ?
F5 P1 F6 178.52(14) . . ?
F1 P1 F4 90.33(14) . . ?
F5 P1 F4 89.23(13) . . ?
F6 P1 F4 92.00(12) . . ?
F1 P1 F3 178.24(16) . . ?
F5 P1 F3 88.81(16) . . ?
F6 P1 F3 90.34(16) . . ?
F4 P1 F3 91.13(14) . . ?
F1 P1 F2 89.83(13) . . ?
F5 P1 F2 90.76(12) . . ?
F6 P1 F2 88.01(11) . . ?
F4 P1 F2 179.83(15) . . ?
F3 P1 F2 88.70(12) . . ?

loop_
_geom_bond_atom_site_label_1
_geom_bond_atom_site_label_2
_geom_bond_distance
_geom_bond_site_symmetry_2
_geom_bond_publ_flag
Ag1 N4 2.284(2) 3_765 ?
Ag1 N1 2.288(2) . ?
Ag1 N2 2.473(2) . ?
Ag1 N3 2.485(2) 3_765 ?
Ag1 Ag1 3.2390(5) 3_865 ?
N1 C1 1.335(4) . ?
N1 C5 1.343(3) . ?
N2 C6 1.296(3) . ?
N2 N3 1.367(3) . ?
N3 C7 1.296(3) . ?
N3 Ag1 2.485(2) 3_765 ?
N4 C12 1.339(4) . ?
N4 C8 1.344(3) . ?
N4 Ag1 2.284(2) 3_765 ?
S1 C7 1.718(3) . ?
S1 C6 1.719(3) . ?
C1 C2 1.374(5) . ?
C1 H1 0.9500 . ?
C2 C3 1.379(5) . ?
C2 H2 0.9500 . ?
C3 C4 1.377(5) . ?
C3 H3 0.9500 . ?
C4 C5 1.378(4) . ?
C4 H4 0.9500 . ?
C5 C6 1.475(4) . ?
C7 C8 1.471(4) . ?
C8 C9 1.373(4) . ?
C9 C10 1.381(4) . ?
C9 H9 0.9500 . ?
C10 C11 1.368(5) . ?
C10 H10 0.9500 . ?
C11 C12 1.371(4) . ?
C11 H11 0.9500 . ?
C12 H12 0.9500 . ?
P1 F1 1.569(2) . ?
P1 F5 1.574(2) . ?
P1 F6 1.578(2) . ?
P1 F4 1.5814(19) . ?
P1 F3 1.584(2) . ?
P1 F2 1.5953(18) . ?

loop_
_geom_torsion_atom_site_label_1
_geom_torsion_atom_site_label_2
_geom_torsion_atom_site_label_3
_geom_torsion_atom_site_label_4
_geom_torsion
_geom_torsion_site_symmetry_1
_geom_torsion_site_symmetry_2
_geom_torsion_site_symmetry_3
_geom_torsion_site_symmetry_4
_geom_torsion_publ_flag
N4 Ag1 N1 C1 0.0(3) 3_765 . . . ?
N2 Ag1 N1 C1 -174.9(2) . . . . ?
N3 Ag1 N1 C1 -157.4(2) 3_765 . . . ?
Ag1 Ag1 N1 C1 80.2(2) 3_865 . . . ?
N4 Ag1 N1 C5 172.83(18) 3_765 . . . ?
N2 Ag1 N1 C5 -2.12(19) . . . . ?
N3 Ag1 N1 C5 15.4(3) 3_765 . . . ?
Ag1 Ag1 N1 C5 -106.96(19) 3_865 . . . ?
N4 Ag1 N2 C6 -169.9(2) 3_765 . . . ?
N1 Ag1 N2 C6 -0.62(18) . . . . ?
N3 Ag1 N2 C6 -174.17(19) 3_765 . . . ?
Ag1 Ag1 N2 C6 94.76(18) 3_865 . . . ?
N4 Ag1 N2 N3 12.4(4) 3_765 . . . ?
N1 Ag1 N2 N3 -178.4(3) . . . . ?
N3 Ag1 N2 N3 8.1(3) 3_765 . . . ?
Ag1 Ag1 N2 N3 -83.0(3) 3_865 . . . ?
C6 N2 N3 C7 -0.5(3) . . . . ?
Ag1 N2 N3 C7 177.19(19) . . . . ?
C6 N2 N3 Ag1 170.7(2) . . . 3_765 ?
Ag1 N2 N3 Ag1 -11.5(4) . . . 3_765 ?
C5 N1 C1 C2 0.9(4) . . . . ?
Ag1 N1 C1 C2 173.9(3) . . . . ?
N1 C1 C2 C3 0.2(5) . . . . ?
C1 C2 C3 C4 -0.6(6) . . . . ?
C2 C3 C4 C5 -0.2(6) . . . . ?
C1 N1 C5 C4 -1.7(4) . . . . ?
Ag1 N1 C5 C4 -174.9(2) . . . . ?
C1 N1 C5 C6 177.5(2) . . . . ?
Ag1 N1 C5 C6 4.3(3) . . . . ?
C3 C4 C5 N1 1.4(5) . . . . ?
C3 C4 C5 C6 -177.8(3) . . . . ?
N3 N2 C6 C5 -178.5(2) . . . . ?
Ag1 N2 C6 C5 3.2(3) . . . . ?
N3 N2 C6 S1 0.8(3) . . . . ?
Ag1 N2 C6 S1 -177.50(11) . . . . ?
N1 C5 C6 N2 -5.1(4) . . . . ?
C4 C5 C6 N2 174.1(3) . . . . ?
N1 C5 C6 S1 175.60(19) . . . . ?
C4 C5 C6 S1 -5.1(4) . . . . ?
C7 S1 C6 N2 -0.6(2) . . . . ?
C7 S1 C6 C5 178.7(2) . . . . ?
N2 N3 C7 C8 179.4(2) . . . . ?
Ag1 N3 C7 C8 6.0(3) 3_765 . . . ?
N2 N3 C7 S1 0.0(3) . . . . ?
Ag1 N3 C7 S1 -173.39(11) 3_765 . . . ?
C6 S1 C7 N3 0.3(2) . . . . ?
C6 S1 C7 C8 -179.0(2) . . . . ?
C12 N4 C8 C9 -0.4(4) . . . . ?
Ag1 N4 C8 C9 -174.5(2) 3_765 . . . ?
C12 N4 C8 C7 179.5(2) . . . . ?
Ag1 N4 C8 C7 5.3(3) 3_765 . . . ?
N3 C7 C8 N4 -7.8(4) . . . . ?
S1 C7 C8 N4 171.46(19) . . . . ?
N3 C7 C8 C9 172.0(3) . . . . ?
S1 C7 C8 C9 -8.7(4) . . . . ?
N4 C8 C9 C10 0.5(4) . . . . ?
C7 C8 C9 C10 -179.3(3) . . . . ?
C8 C9 C10 C11 -0.4(5) . . . . ?
C9 C10 C11 C12 0.2(5) . . . . ?
C8 N4 C12 C11 0.2(4) . . . . ?
Ag1 N4 C12 C11 174.2(2) 3_765 . . . ?
C10 C11 C12 N4 -0.1(5) . . . . ?
